data_4123105
loop_
_publ_author_name
'Lu, Ping'
'Mailyan, Artur'
'Gu, Zhenhua'
'Guptill, David'
'Wang, Hengbin'
'Davies, Huw M. L.'
'Zakarian, Armen'

_publ_section_title
;
 Enantioselective Synthesis of (-)-Maoecrystal V by Enantiodetermining C-H
 Functionalization.
;
_journal_name_full 'Journal of the American Chemical Society'
_journal_page_first 141211134508005
_journal_paper_doi 10.1021/ja510573v
_journal_year 2014
_chemical_formula_sum 'C19 H22 O5'
_chemical_formula_weight 330.37
_chemical_name_systematic
; 
 ? 
;
_space_group_IT_number 14
_symmetry_cell_setting monoclinic
_symmetry_space_group_name_Hall '-P 2ybc'
_symmetry_space_group_name_H-M 'P 1 21/c 1'
_atom_sites_solution_hydrogens geom
_atom_sites_solution_primary direct
_atom_sites_solution_secondary difmap
_audit_creation_method SHELXL-97
_cell_angle_alpha 90.00
_cell_angle_beta 95.630(3)
_cell_angle_gamma 90.00
_cell_formula_units_Z 4
_cell_length_a 6.6033(14)
_cell_length_b 26.229(6)
_cell_length_c 9.322(2)
_cell_measurement_temperature 100(2)
_cell_volume 1606.8(6)
_computing_structure_refinement 'SHELXL-97 (Sheldrick, 2008)'
_computing_structure_solution 'SHELXS-97 (Sheldrick, 2008)'
_diffrn_ambient_temperature 100(2)
_diffrn_measured_fraction_theta_full 0.992
_diffrn_measured_fraction_theta_max 0.992
_diffrn_measurement_device_type 'Kappa Apex II'
_diffrn_measurement_method 'Omega scan'
_diffrn_radiation_monochromator graphite
_diffrn_radiation_source 'fine-focus sealed tube'
_diffrn_radiation_type MoK\a
_diffrn_radiation_wavelength 0.71073
_diffrn_reflns_av_R_equivalents 0.0346
_diffrn_reflns_av_sigmaI/netI 0.0378
_diffrn_reflns_limit_h_max 8
_diffrn_reflns_limit_h_min -7
_diffrn_reflns_limit_k_max 28
_diffrn_reflns_limit_k_min -34
_diffrn_reflns_limit_l_max 12
_diffrn_reflns_limit_l_min -12
_diffrn_reflns_number 13322
_diffrn_reflns_theta_full 28.28
_diffrn_reflns_theta_max 28.28
_diffrn_reflns_theta_min 1.55
_exptl_absorpt_coefficient_mu 0.098
_exptl_absorpt_correction_T_max 0.746
_exptl_absorpt_correction_T_min 0.670
_exptl_absorpt_correction_type multi-scan
_exptl_absorpt_process_details sadabs
_exptl_crystal_colour colorless
_exptl_crystal_density_diffrn 1.366
_exptl_crystal_density_method 'not measured'
_exptl_crystal_description needle
_exptl_crystal_F_000 704
_exptl_crystal_size_max 0.30
_exptl_crystal_size_mid 0.05
_exptl_crystal_size_min 0.05
_refine_diff_density_max 0.318
_refine_diff_density_min -0.278
_refine_diff_density_rms 0.051
_refine_ls_extinction_method none
_refine_ls_goodness_of_fit_ref 2.033
_refine_ls_hydrogen_treatment constr
_refine_ls_matrix_type full
_refine_ls_number_parameters 220
_refine_ls_number_reflns 3958
_refine_ls_number_restraints 0
_refine_ls_restrained_S_all 2.033
_refine_ls_R_factor_all 0.0642
_refine_ls_R_factor_gt 0.0470
_refine_ls_shift/su_max 0.001
_refine_ls_shift/su_mean 0.000
_refine_ls_structure_factor_coef Fsqd
_refine_ls_weighting_details 'calc w=1/[\s^2^(Fo^2^)+(0.0000P)^2^+0.0000P] where P=(Fo^2^+2Fc^2^)/3'
_refine_ls_weighting_scheme calc
_refine_ls_wR_factor_gt 0.0658
_refine_ls_wR_factor_ref 0.0672
_reflns_number_gt 3149
_reflns_number_total 3958
_reflns_threshold_expression >2sigma(I)
_cod_data_source_file ja510573v_si_003.cif
_cod_data_source_block 05172011_01
_cod_original_cell_volume 1606.7(6)
_cod_original_sg_symbol_H-M P2(1)/c
_cod_database_code 4123105

loop_
_symmetry_equiv_pos_as_xyz
'x, y, z'
'-x, y+1/2, -z+1/2'
'-x, -y, -z'
'x, -y-1/2, z-1/2'

loop_
_atom_site_label
_atom_site_type_symbol
_atom_site_fract_x
_atom_site_fract_y
_atom_site_fract_z
_atom_site_U_iso_or_equiv
_atom_site_adp_type
_atom_site_occupancy
_atom_site_symmetry_multiplicity
_atom_site_calc_flag
_atom_site_refinement_flags
C1 C 0.0661(2) 0.57881(5) 0.50543(13) 0.0151(3) Uani 1 1 d .
C2 C 0.0282(2) 0.53540(5) 0.29255(13) 0.0164(3) Uani 1 1 d .
H2A H -0.0713 0.5372 0.2061 0.020 Uiso 1 1 calc R
H2B H 0.0797 0.5000 0.3031 0.020 Uiso 1 1 calc R
C3 C 0.2050(2) 0.57263(4) 0.27805(12) 0.0131(3) Uani 1 1 d .
C4 C 0.3464(2) 0.54473(4) 0.18701(13) 0.0146(3) Uani 1 1 d .
C5 C 0.2583(2) 0.54279(5) 0.03383(13) 0.0177(3) Uani 1 1 d .
H5 H 0.3100 0.5183 -0.0281 0.021 Uiso 1 1 calc R
C6 C 0.1095(2) 0.57398(5) -0.02090(13) 0.0182(3) Uani 1 1 d .
H6 H 0.0484 0.5663 -0.1150 0.022 Uiso 1 1 calc R
C7 C 0.0294(2) 0.62026(5) 0.05284(13) 0.0171(3) Uani 1 1 d .
C8 C 0.1642(2) 0.62346(4) 0.19437(12) 0.0143(3) Uani 1 1 d .
H8 H 0.3003 0.6343 0.1668 0.017 Uiso 1 1 calc R
C9 C -0.1999(2) 0.61928(5) 0.06560(14) 0.0238(3) Uani 1 1 d .
H9A H -0.2315 0.5917 0.1307 0.036 Uiso 1 1 calc R
H9B H -0.2727 0.6136 -0.0298 0.036 Uiso 1 1 calc R
H9C H -0.2422 0.6520 0.1040 0.036 Uiso 1 1 calc R
C10 C 0.0757(2) 0.66664(5) -0.04075(14) 0.0256(4) Uani 1 1 d .
H10A H 0.0433 0.6981 0.0088 0.038 Uiso 1 1 calc R
H10B H -0.0071 0.6646 -0.1338 0.038 Uiso 1 1 calc R
H10C H 0.2202 0.6666 -0.0566 0.038 Uiso 1 1 calc R
C11 C 0.2659(2) 0.65158(5) 0.41337(13) 0.0151(3) Uani 1 1 d .
C12 C 0.4769(2) 0.67232(5) 0.37977(14) 0.0180(3) Uani 1 1 d .
C13 C 0.6124(2) 0.67853(5) 0.51999(14) 0.0214(3) Uani 1 1 d .
H13 H 0.7252 0.6530 0.5238 0.026 Uiso 1 1 calc R
C14 C 0.4661(2) 0.66471(5) 0.63288(13) 0.0194(3) Uani 1 1 d .
H14 H 0.4976 0.6853 0.7226 0.023 Uiso 1 1 calc R
C15 C 0.7017(3) 0.73192(5) 0.53173(17) 0.0331(4) Uani 1 1 d .
H15A H 0.7772 0.7387 0.4483 0.050 Uiso 1 1 calc R
H15B H 0.7939 0.7347 0.6204 0.050 Uiso 1 1 calc R
H15C H 0.5916 0.7569 0.5340 0.050 Uiso 1 1 calc R
C16 C 0.2551(2) 0.67989(5) 0.55590(13) 0.0179(3) Uani 1 1 d .
H16A H 0.1418 0.6675 0.6086 0.021 Uiso 1 1 calc R
H16B H 0.2428 0.7172 0.5416 0.021 Uiso 1 1 calc R
C17 C 0.4791(2) 0.60749(5) 0.66696(13) 0.0196(3) Uani 1 1 d .
H17A H 0.3757 0.5988 0.7331 0.024 Uiso 1 1 calc R
H17B H 0.6148 0.5998 0.7173 0.024 Uiso 1 1 calc R
C18 C 0.4450(2) 0.57387(5) 0.53109(13) 0.0168(3) Uani 1 1 d .
H18A H 0.5667 0.5753 0.4771 0.020 Uiso 1 1 calc R
H18B H 0.4244 0.5380 0.5596 0.020 Uiso 1 1 calc R
C19 C 0.2579(2) 0.59249(4) 0.43430(12) 0.0138(3) Uani 1 1 d .
O1 O 0.02230(15) 0.58945(3) 0.62446(9) 0.0200(2) Uani 1 1 d .
O2 O -0.06563(14) 0.55040(3) 0.41846(9) 0.0184(2) Uani 1 1 d .
O3 O 0.50615(15) 0.52407(3) 0.22972(9) 0.0205(2) Uani 1 1 d .
O4 O 0.11209(14) 0.66092(3) 0.29775(9) 0.0161(2) Uani 1 1 d .
O5 O 0.51632(16) 0.68848(3) 0.26454(10) 0.0262(2) Uani 1 1 d .

loop_
_atom_site_aniso_label
_atom_site_aniso_U_11
_atom_site_aniso_U_22
_atom_site_aniso_U_33
_atom_site_aniso_U_23
_atom_site_aniso_U_13
_atom_site_aniso_U_12
C1 0.0168(8) 0.0152(6) 0.0134(6) 0.0024(5) 0.0014(6) 0.0034(6)
C2 0.0178(8) 0.0201(7) 0.0122(6) -0.0014(5) 0.0055(6) -0.0013(6)
C3 0.0143(8) 0.0148(6) 0.0103(6) 0.0000(5) 0.0009(5) 0.0002(5)
C4 0.0169(8) 0.0120(6) 0.0152(6) 0.0006(5) 0.0032(6) -0.0019(6)
C5 0.0216(9) 0.0191(7) 0.0132(6) -0.0036(5) 0.0058(6) -0.0007(6)
C6 0.0213(9) 0.0232(7) 0.0103(6) -0.0022(5) 0.0020(6) -0.0024(6)
C7 0.0203(8) 0.0195(7) 0.0115(6) 0.0005(5) 0.0014(6) 0.0030(6)
C8 0.0175(8) 0.0144(6) 0.0113(6) -0.0011(5) 0.0035(5) 0.0014(6)
C9 0.0206(9) 0.0326(8) 0.0176(7) -0.0010(6) -0.0018(6) 0.0053(7)
C10 0.0343(10) 0.0265(8) 0.0159(7) 0.0057(6) 0.0021(7) 0.0062(7)
C11 0.0150(8) 0.0173(7) 0.0127(6) -0.0001(5) 0.0010(6) 0.0023(6)
C12 0.0212(9) 0.0141(6) 0.0197(7) -0.0047(5) 0.0071(6) 0.0005(6)
C13 0.0167(9) 0.0239(7) 0.0237(7) -0.0063(6) 0.0020(6) -0.0026(6)
C14 0.0183(9) 0.0252(7) 0.0145(6) -0.0066(5) 0.0005(6) -0.0011(6)
C15 0.0331(11) 0.0345(9) 0.0320(9) -0.0096(7) 0.0039(8) -0.0120(8)
C16 0.0205(9) 0.0177(6) 0.0160(6) -0.0029(5) 0.0051(6) 0.0010(6)
C17 0.0166(8) 0.0281(8) 0.0136(6) -0.0023(5) -0.0011(6) 0.0016(6)
C18 0.0151(8) 0.0209(7) 0.0141(6) 0.0000(5) 0.0003(6) 0.0021(6)
C19 0.0143(8) 0.0161(6) 0.0112(6) -0.0008(5) 0.0019(5) 0.0002(6)
O1 0.0214(6) 0.0264(5) 0.0129(5) 0.0005(4) 0.0054(4) 0.0004(4)
O2 0.0163(6) 0.0256(5) 0.0137(4) -0.0021(4) 0.0038(4) -0.0037(4)
O3 0.0209(6) 0.0221(5) 0.0187(5) -0.0014(4) 0.0022(4) 0.0047(4)
O4 0.0192(6) 0.0173(4) 0.0118(4) -0.0016(3) 0.0009(4) 0.0045(4)
O5 0.0308(7) 0.0290(5) 0.0203(5) -0.0022(4) 0.0094(5) -0.0105(5)

loop_
_atom_type_symbol
_atom_type_description
_atom_type_scat_dispersion_real
_atom_type_scat_dispersion_imag
_atom_type_scat_source
C C 0.0033 0.0016 'International Tables Vol C Tables 4.2.6.8 and 6.1.1.4'
H H 0.0000 0.0000 'International Tables Vol C Tables 4.2.6.8 and 6.1.1.4'
O O 0.0106 0.0060 'International Tables Vol C Tables 4.2.6.8 and 6.1.1.4'

loop_
_geom_angle_atom_site_label_1
_geom_angle_atom_site_label_2
_geom_angle_atom_site_label_3
_geom_angle
O1 C1 O2 118.72(13)
O1 C1 C19 128.91(12)
O2 C1 C19 112.37(10)
O2 C2 C3 106.87(9)
O2 C2 H2A 110.3
C3 C2 H2A 110.3
O2 C2 H2B 110.3
C3 C2 H2B 110.3
H2A C2 H2B 108.6
C4 C3 C2 104.95(9)
C4 C3 C19 126.47(11)
C2 C3 C19 103.48(10)
C4 C3 C8 102.69(10)
C2 C3 C8 119.54(11)
C19 C3 C8 101.23(9)
O3 C4 C5 122.87(12)
O3 C4 C3 126.52(11)
C5 C4 C3 110.51(11)
C6 C5 C4 123.16(12)
C6 C5 H5 118.4
C4 C5 H5 118.4
C5 C6 C7 126.27(11)
C5 C6 H6 116.9
C7 C6 H6 116.9
C6 C7 C8 103.72(10)
C6 C7 C9 114.44(11)
C8 C7 C9 115.67(11)
C6 C7 C10 106.10(11)
C8 C7 C10 108.38(11)
C9 C7 C10 108.00(11)
O4 C8 C7 117.39(10)
O4 C8 C3 106.86(9)
C7 C8 C3 116.49(10)
O4 C8 H8 104.9
C7 C8 H8 104.9
C3 C8 H8 104.9
C7 C9 H9A 109.5
C7 C9 H9B 109.5
H9A C9 H9B 109.5
C7 C9 H9C 109.5
H9A C9 H9C 109.5
H9B C9 H9C 109.5
C7 C10 H10A 109.5
C7 C10 H10B 109.5
H10A C10 H10B 109.5
C7 C10 H10C 109.5
H10A C10 H10C 109.5
H10B C10 H10C 109.5
O4 C11 C16 118.83(11)
O4 C11 C12 111.89(10)
C16 C11 C12 97.12(10)
O4 C11 C19 103.52(9)
C16 C11 C19 111.58(10)
C12 C11 C19 114.43(11)
O5 C12 C13 124.61(13)
O5 C12 C11 125.29(12)
C13 C12 C11 109.14(11)
C12 C13 C15 110.65(11)
C12 C13 C14 101.93(11)
C15 C13 C14 115.65(12)
C12 C13 H13 109.4
C15 C13 H13 109.4
C14 C13 H13 109.4
C17 C14 C13 110.22(11)
C17 C14 C16 112.04(11)
C13 C14 C16 102.59(10)
C17 C14 H14 110.6
C13 C14 H14 110.6
C16 C14 H14 110.6
C13 C15 H15A 109.5
C13 C15 H15B 109.5
H15A C15 H15B 109.5
C13 C15 H15C 109.5
H15A C15 H15C 109.5
H15B C15 H15C 109.5
C11 C16 C14 99.24(11)
C11 C16 H16A 111.9
C14 C16 H16A 111.9
C11 C16 H16B 111.9
C14 C16 H16B 111.9
H16A C16 H16B 109.6
C14 C17 C18 112.87(10)
C14 C17 H17A 109.0
C18 C17 H17A 109.0
C14 C17 H17B 109.0
C18 C17 H17B 109.0
H17A C17 H17B 107.8
C19 C18 C17 110.18(10)
C19 C18 H18A 109.6
C17 C18 H18A 109.6
C19 C18 H18B 109.6
C17 C18 H18B 109.6
H18A C18 H18B 108.1
C1 C19 C18 108.87(10)
C1 C19 C3 102.03(10)
C18 C19 C3 122.52(11)
C1 C19 C11 109.05(11)
C18 C19 C11 110.68(10)
C3 C19 C11 102.86(9)
C1 O2 C2 109.71(10)
C11 O4 C8 100.90(9)

loop_
_geom_bond_atom_site_label_1
_geom_bond_atom_site_label_2
_geom_bond_distance
C1 O1 1.2065(14)
C1 O2 1.3530(14)
C1 C19 1.529(2)
C2 O2 1.4349(15)
C2 C3 1.5379(18)
C2 H2A 0.9900
C2 H2B 0.9900
C3 C4 1.5108(18)
C3 C19 1.5540(16)
C3 C8 1.5547(16)
C4 O3 1.2179(15)
C4 C5 1.4888(17)
C5 C6 1.3401(18)
C5 H5 0.9500
C6 C7 1.5156(18)
C6 H6 0.9500
C7 C8 1.5197(16)
C7 C9 1.530(2)
C7 C10 1.5449(18)
C8 O4 1.4413(14)
C8 H8 1.0000
C9 H9A 0.9800
C9 H9B 0.9800
C9 H9C 0.9800
C10 H10A 0.9800
C10 H10B 0.9800
C10 H10C 0.9800
C11 O4 1.4276(14)
C11 C16 1.5297(17)
C11 C12 1.556(2)
C11 C19 1.5637(17)
C12 O5 1.2068(15)
C12 C13 1.5186(18)
C13 C15 1.5193(19)
C13 C14 1.540(2)
C13 H13 1.0000
C14 C17 1.5347(18)
C14 C16 1.5552(19)
C14 H14 1.0000
C15 H15A 0.9800
C15 H15B 0.9800
C15 H15C 0.9800
C16 H16A 0.9900
C16 H16B 0.9900
C17 C18 1.5416(17)
C17 H17A 0.9900
C17 H17B 0.9900
C18 C19 1.5365(17)
C18 H18A 0.9900
C18 H18B 0.9900

loop_
_geom_torsion_atom_site_label_1
_geom_torsion_atom_site_label_2
_geom_torsion_atom_site_label_3
_geom_torsion_atom_site_label_4
_geom_torsion
O2 C2 C3 C4 158.06(10)
O2 C2 C3 C19 23.90(12)
O2 C2 C3 C8 -87.57(12)
C2 C3 C4 O3 -103.09(14)
C19 C3 C4 O3 16.74(19)
C8 C3 C4 O3 131.23(13)
C2 C3 C4 C5 73.55(12)
C19 C3 C4 C5 -166.62(11)
C8 C3 C4 C5 -52.13(12)
O3 C4 C5 C6 -164.76(13)
C3 C4 C5 C6 18.45(17)
C4 C5 C6 C7 9.8(2)
C5 C6 C7 C8 3.05(18)
C5 C6 C7 C9 -123.87(15)
C5 C6 C7 C10 117.14(15)
C6 C7 C8 O4 -173.45(11)
C9 C7 C8 O4 -47.30(16)
C10 C7 C8 O4 74.10(15)
C6 C7 C8 C3 -44.89(15)
C9 C7 C8 C3 81.26(15)
C10 C7 C8 C3 -157.35(11)
C4 C3 C8 O4 -154.57(10)
C2 C3 C8 O4 89.86(12)
C19 C3 C8 O4 -22.82(13)
C4 C3 C8 C7 71.94(14)
C2 C3 C8 C7 -43.63(16)
C19 C3 C8 C7 -156.31(12)
O4 C11 C12 O5 -9.05(17)
C16 C11 C12 O5 -134.07(13)
C19 C11 C12 O5 108.29(14)
O4 C11 C12 C13 160.16(10)
C16 C11 C12 C13 35.14(12)
C19 C11 C12 C13 -82.50(12)
O5 C12 C13 C15 41.57(19)
C11 C12 C13 C15 -127.73(12)
O5 C12 C13 C14 165.10(13)
C11 C12 C13 C14 -4.20(13)
C12 C13 C14 C17 91.13(12)
C15 C13 C14 C17 -148.78(12)
C12 C13 C14 C16 -28.35(12)
C15 C13 C14 C16 91.74(13)
O4 C11 C16 C14 -170.80(11)
C12 C11 C16 C14 -50.96(11)
C19 C11 C16 C14 68.89(13)
C17 C14 C16 C11 -66.72(13)
C13 C14 C16 C11 51.48(12)
C13 C14 C17 C18 -53.84(15)
C16 C14 C17 C18 59.73(15)
C14 C17 C18 C19 -46.82(16)
O1 C1 C19 C18 55.39(16)
O2 C1 C19 C18 -123.77(10)
O1 C1 C19 C3 -173.78(12)
O2 C1 C19 C3 7.06(12)
O1 C1 C19 C11 -65.46(16)
O2 C1 C19 C11 115.38(11)
C17 C18 C19 C1 -72.09(13)
C17 C18 C19 C3 169.28(11)
C17 C18 C19 C11 47.76(15)
C4 C3 C19 C1 -138.60(11)
C2 C3 C19 C1 -18.13(11)
C8 C3 C19 C1 106.24(11)
C4 C3 C19 C18 -16.72(19)
C2 C3 C19 C18 103.74(13)
C8 C3 C19 C18 -131.89(12)
C4 C3 C19 C11 108.39(13)
C2 C3 C19 C11 -131.14(11)
C8 C3 C19 C11 -6.77(13)
O4 C11 C19 C1 -73.12(11)
C16 C11 C19 C1 55.81(13)
C12 C11 C19 C1 164.84(10)
O4 C11 C19 C18 167.13(10)
C16 C11 C19 C18 -63.93(15)
C12 C11 C19 C18 45.10(14)
O4 C11 C19 C3 34.63(13)
C16 C11 C19 C3 163.57(11)
C12 C11 C19 C3 -87.40(12)
O1 C1 O2 C2 -170.93(11)
C19 C1 O2 C2 8.33(13)
C3 C2 O2 C1 -20.53(13)
C16 C11 O4 C8 -173.59(11)
C12 C11 O4 C8 74.47(11)
C19 C11 O4 C8 -49.25(12)
C7 C8 O4 C11 178.73(11)
C3 C8 O4 C11 45.73(12)
